data_4078550
loop_
_publ_author_name
'MacDougall, Tiffany J.'
'Ferguson, Michael J.'
'McDonald, Robert'
'Cowie, Martin'

_publ_section_title
;
 Diverse Coordination Modes and Transformations of Allenes at Adjacent
 Iridium/Osmium Centers
;
_journal_issue 12
_journal_name_full Organometallics
_journal_page_first 4516
_journal_paper_doi 10.1021/om300316h
_journal_volume 31
_journal_year 2012
_chemical_formula_moiety 'C57 H46 F2 Ir O4 Os P4, C F3 O3 S, C H2 Cl2'
_chemical_formula_sum 'C59 H48 Cl2 F5 Ir O7 Os P4 S'
_chemical_formula_weight 1573.21
_chemical_name_systematic
; 
 ? 
;
_space_group_IT_number 14
_symmetry_cell_setting monoclinic
_symmetry_space_group_name_Hall '-P 2yn'
_symmetry_space_group_name_H-M 'P 1 21/n 1'
_atom_sites_solution_hydrogens geom
_atom_sites_solution_primary direct
_atom_sites_solution_secondary difmap
_audit_creation_method SHELXL-97
_cell_angle_alpha 90.00
_cell_angle_beta 90.0824(4)
_cell_angle_gamma 90.00
_cell_formula_units_Z 4
_cell_length_a 16.6500(5)
_cell_length_b 18.0975(6)
_cell_length_c 19.5586(6)
_cell_measurement_reflns_used 9987
_cell_measurement_temperature 173(2)
_cell_measurement_theta_max 23.12
_cell_measurement_theta_min 2.25
_cell_volume 5893.5(3)
_computing_cell_refinement 'Bruker SAINT'
_computing_data_collection 'Bruker APEX2'
_computing_data_reduction 'Bruker SAINT'
_computing_molecular_graphics 'Bruker SHELXTL'
_computing_publication_material 'Bruker SHELXTL'
_computing_structure_refinement 'SHELXL-97 (Sheldrick, 2008)'
_computing_structure_solution 'DIRDIF-2008 (Beurskens et al., 2008)'
_diffrn_ambient_temperature 173(2)
_diffrn_measured_fraction_theta_full 0.999
_diffrn_measured_fraction_theta_max 0.999
_diffrn_measurement_device_type 'Bruker APEX-II CCD'
_diffrn_measurement_method '\w scans'
_diffrn_radiation_monochromator graphite
_diffrn_radiation_source 'fine-focus sealed tube'
_diffrn_radiation_type MoK\a
_diffrn_radiation_wavelength 0.71073
_diffrn_reflns_av_R_equivalents 0.0195
_diffrn_reflns_av_sigmaI/netI 0.0160
_diffrn_reflns_limit_h_max 21
_diffrn_reflns_limit_h_min -21
_diffrn_reflns_limit_k_max 23
_diffrn_reflns_limit_k_min -23
_diffrn_reflns_limit_l_max 25
_diffrn_reflns_limit_l_min -25
_diffrn_reflns_number 52294
_diffrn_reflns_theta_full 27.55
_diffrn_reflns_theta_max 27.55
_diffrn_reflns_theta_min 1.53
_exptl_absorpt_coefficient_mu 4.712
_exptl_absorpt_correction_T_max 0.4251
_exptl_absorpt_correction_T_min 0.2538
_exptl_absorpt_correction_type integration
_exptl_absorpt_process_details 'SADABS (Sheldrick, 2008)'
_exptl_crystal_colour yellow
_exptl_crystal_density_diffrn 1.773
_exptl_crystal_density_method 'not measured'
_exptl_crystal_description prism
_exptl_crystal_F_000 3064
_exptl_crystal_size_max 0.40
_exptl_crystal_size_mid 0.35
_exptl_crystal_size_min 0.22
_refine_diff_density_max 1.601
_refine_diff_density_min -1.171
_refine_diff_density_rms 0.090
_refine_ls_extinction_method none
_refine_ls_goodness_of_fit_ref 1.041
_refine_ls_hydrogen_treatment constr
_refine_ls_matrix_type full
_refine_ls_number_parameters 727
_refine_ls_number_reflns 13586
_refine_ls_number_restraints 2
_refine_ls_restrained_S_all 1.041
_refine_ls_R_factor_all 0.0238
_refine_ls_R_factor_gt 0.0204
_refine_ls_shift/su_max 0.002
_refine_ls_shift/su_mean 0.000
_refine_ls_structure_factor_coef Fsqd
_refine_ls_weighting_details 'calc w=1/[\s^2^(Fo^2^)+(0.0278P)^2^+8.1187P] where P=(Fo^2^+2Fc^2^)/3'
_refine_ls_weighting_scheme calc
_refine_ls_wR_factor_gt 0.0546
_refine_ls_wR_factor_ref 0.0564
_reflns_number_gt 12373
_reflns_number_total 13586
_reflns_threshold_expression I>2\s(I)
_cod_data_source_file om300316h_si_003.cif
_cod_data_source_block 10
_cod_depositor_comments
;
The following automatic conversions were performed:

'_symmetry_cell_setting' value 'Monoclinic' changed to 'monoclinic'
according to /home/saulius/struct/CIF-dictionaries/cif_core.dic
dictionary named 'cif_core.dic' version 2.4.1 from 2010-06-29.

Automatic conversion script
Id: cif_fix_values 1891 2012-01-12 08:04:46Z andrius 
;
_cod_original_sg_symbol_H-M 'P 21/n'
_cod_database_code 4078550

loop_
_symmetry_equiv_pos_as_xyz
'x, y, z'
'-x+1/2, y+1/2, -z+1/2'
'-x, -y, -z'
'x-1/2, -y-1/2, z-1/2'

loop_
_atom_site_label
_atom_site_type_symbol
_atom_site_fract_x
_atom_site_fract_y
_atom_site_fract_z
_atom_site_U_iso_or_equiv
_atom_site_adp_type
_atom_site_occupancy
_atom_site_symmetry_multiplicity
_atom_site_calc_flag
_atom_site_refinement_flags
_atom_site_disorder_assembly
_atom_site_disorder_group
Ir Ir 0.085640(6) 0.193654(5) 0.348716(5) 0.02319(3) Uani 1 1 d . . .
Os Os 0.064349(6) 0.268218(5) 0.479228(5) 0.02336(3) Uani 1 1 d . . .
P1 P 0.18916(4) 0.11803(4) 0.39366(4) 0.02596(13) Uani 1 1 d . . .
P2 P 0.17778(4) 0.20438(4) 0.52296(4) 0.02650(14) Uani 1 1 d . . .
P3 P -0.03826(4) 0.24009(4) 0.30702(4) 0.02476(13) Uani 1 1 d . . .
P4 P -0.05686(4) 0.32188(4) 0.43953(4) 0.02564(13) Uani 1 1 d . . .
F1 F -0.06151(12) 0.01974(10) 0.43745(10) 0.0447(4) Uani 1 1 d . . .
F2 F -0.00897(11) 0.02587(10) 0.33686(10) 0.0411(4) Uani 1 1 d . . .
O1 O 0.09548(15) 0.10647(16) 0.21470(13) 0.0547(7) Uani 1 1 d . . .
O2 O 0.18848(13) 0.33107(13) 0.32798(12) 0.0413(5) Uani 1 1 d . . .
O3 O 0.15368(14) 0.41624(12) 0.47505(13) 0.0445(5) Uani 1 1 d . . .
O4 O 0.00265(15) 0.28424(14) 0.62406(11) 0.0459(6) Uani 1 1 d . . .
C1 C 0.09025(17) 0.13603(17) 0.26571(15) 0.0339(6) Uani 1 1 d . . .
C2 C 0.14950(17) 0.27961(16) 0.33554(15) 0.0305(6) Uani 1 1 d . . .
C3 C 0.12151(17) 0.36029(16) 0.47429(15) 0.0307(6) Uani 1 1 d . . .
C4 C 0.02750(18) 0.28102(16) 0.56966(15) 0.0321(6) Uani 1 1 d . . .
C5 C 0.01239(16) 0.12709(15) 0.41160(14) 0.0275(5) Uani 1 1 d . . .
C6 C -0.00203(17) 0.16191(15) 0.48071(14) 0.0287(5) Uani 1 1 d . . .
H6A H 0.0184 0.1296 0.5177 0.034 Uiso 1 1 calc R . .
H6B H -0.0601 0.1705 0.4880 0.034 Uiso 1 1 calc R . .
C7 C -0.01672(17) 0.06268(15) 0.39622(15) 0.0313(6) Uani 1 1 d . . .
C8 C 0.18573(17) 0.11161(15) 0.48644(14) 0.0292(6) Uani 1 1 d . . .
H8A H 0.2350 0.0872 0.5035 0.035 Uiso 1 1 calc R . .
H8B H 0.1389 0.0815 0.5005 0.035 Uiso 1 1 calc R . .
C9 C -0.10725(16) 0.26441(15) 0.37558(14) 0.0272(5) Uani 1 1 d . . .
H9A H -0.1276 0.2188 0.3975 0.033 Uiso 1 1 calc R . .
H9B H -0.1537 0.2916 0.3564 0.033 Uiso 1 1 calc R . .
C11 C 0.18253(17) 0.02256(15) 0.36473(15) 0.0314(6) Uani 1 1 d . . .
C12 C 0.2144(2) 0.0058(2) 0.30052(18) 0.0482(8) Uani 1 1 d . . .
H12 H 0.2401 0.0433 0.2745 0.058 Uiso 1 1 calc R . .
C13 C 0.2086(3) -0.0650(2) 0.2749(2) 0.0647(12) Uani 1 1 d . . .
H13 H 0.2298 -0.0760 0.2310 0.078 Uiso 1 1 calc R . .
C14 C 0.1724(3) -0.1197(2) 0.3123(2) 0.0643(11) Uani 1 1 d . . .
H14 H 0.1685 -0.1683 0.2941 0.077 Uiso 1 1 calc R . .
C15 C 0.1417(3) -0.10454(19) 0.3758(2) 0.0535(9) Uani 1 1 d . . .
H15 H 0.1174 -0.1427 0.4019 0.064 Uiso 1 1 calc R . .
C16 C 0.1463(2) -0.03336(16) 0.40212(17) 0.0383(7) Uani 1 1 d . . .
H16 H 0.1245 -0.0229 0.4459 0.046 Uiso 1 1 calc R . .
C21 C 0.29188(16) 0.13977(16) 0.36794(15) 0.0308(6) Uani 1 1 d . . .
C22 C 0.30736(19) 0.17844(18) 0.30819(17) 0.0389(7) Uani 1 1 d . . .
H22 H 0.2641 0.1994 0.2832 0.047 Uiso 1 1 calc R . .
C23 C 0.3855(2) 0.1868(2) 0.2845(2) 0.0482(8) Uani 1 1 d . . .
H23 H 0.3954 0.2126 0.2430 0.058 Uiso 1 1 calc R . .
C24 C 0.4485(2) 0.1576(2) 0.3213(2) 0.0517(9) Uani 1 1 d . . .
H24 H 0.5020 0.1640 0.3056 0.062 Uiso 1 1 calc R . .
C25 C 0.43424(19) 0.1193(2) 0.38056(19) 0.0481(8) Uani 1 1 d . . .
H25 H 0.4780 0.0999 0.4060 0.058 Uiso 1 1 calc R . .
C26 C 0.35596(18) 0.10877(18) 0.40375(17) 0.0387(7) Uani 1 1 d . . .
H26 H 0.3463 0.0805 0.4438 0.046 Uiso 1 1 calc R . .
C31 C 0.28067(17) 0.23752(16) 0.51334(15) 0.0322(6) Uani 1 1 d . . .
C32 C 0.30292(19) 0.29092(18) 0.46619(18) 0.0398(7) Uani 1 1 d . . .
H32 H 0.2629 0.3165 0.4409 0.048 Uiso 1 1 calc R . .
C33 C 0.3840(2) 0.3072(2) 0.4557(2) 0.0518(9) Uani 1 1 d . . .
H33 H 0.3991 0.3434 0.4230 0.062 Uiso 1 1 calc R . .
C34 C 0.4421(2) 0.2704(2) 0.4931(2) 0.0567(10) Uani 1 1 d . . .
H34 H 0.4973 0.2813 0.4860 0.068 Uiso 1 1 calc R . .
C35 C 0.4203(2) 0.2179(2) 0.5408(2) 0.0492(9) Uani 1 1 d . . .
H35 H 0.4605 0.1930 0.5666 0.059 Uiso 1 1 calc R . .
C36 C 0.3405(2) 0.20141(19) 0.55110(17) 0.0406(7) Uani 1 1 d . . .
H36 H 0.3259 0.1653 0.5841 0.049 Uiso 1 1 calc R . .
C41 C 0.17248(19) 0.19236(16) 0.61539(15) 0.0331(6) Uani 1 1 d . . .
C42 C 0.1918(2) 0.25313(19) 0.65613(16) 0.0392(7) Uani 1 1 d . . .
H42 H 0.2132 0.2963 0.6354 0.047 Uiso 1 1 calc R . .
C43 C 0.1805(2) 0.2515(2) 0.72604(18) 0.0496(9) Uani 1 1 d . . .
H43 H 0.1934 0.2934 0.7532 0.060 Uiso 1 1 calc R . .
C44 C 0.1503(3) 0.1884(2) 0.7561(2) 0.0691(13) Uani 1 1 d . . .
H44 H 0.1416 0.1871 0.8041 0.083 Uiso 1 1 calc R . .
C45 C 0.1327(4) 0.1275(3) 0.7169(2) 0.0835(17) Uani 1 1 d . . .
H45 H 0.1131 0.0839 0.7382 0.100 Uiso 1 1 calc R . .
C46 C 0.1435(3) 0.1292(2) 0.64615(18) 0.0582(11) Uani 1 1 d . . .
H46 H 0.1309 0.0870 0.6193 0.070 Uiso 1 1 calc R . .
C51 C -0.09328(17) 0.17211(16) 0.25621(15) 0.0305(6) Uani 1 1 d . . .
C52 C -0.0779(2) 0.16780(19) 0.18616(17) 0.0404(7) Uani 1 1 d . . .
H52 H -0.0424 0.2022 0.1654 0.049 Uiso 1 1 calc R . .
C53 C -0.1141(2) 0.1138(2) 0.14694(19) 0.0521(9) Uani 1 1 d . . .
H53 H -0.1028 0.1106 0.0994 0.063 Uiso 1 1 calc R . .
C54 C -0.1663(2) 0.0645(2) 0.1764(2) 0.0573(10) Uani 1 1 d . . .
H54 H -0.1901 0.0267 0.1496 0.069 Uiso 1 1 calc R . .
C55 C -0.1841(2) 0.0700(2) 0.2452(2) 0.0544(9) Uani 1 1 d . . .
H55 H -0.2218 0.0370 0.2652 0.065 Uiso 1 1 calc R . .
C56 C -0.14734(19) 0.12311(18) 0.28504(18) 0.0402(7) Uani 1 1 d . . .
H56 H -0.1592 0.1261 0.3325 0.048 Uiso 1 1 calc R . .
C61 C -0.03595(18) 0.31897(15) 0.24918(15) 0.0313(6) Uani 1 1 d . . .
C62 C 0.0344(2) 0.33941(18) 0.21578(16) 0.0388(7) Uani 1 1 d . . .
H62 H 0.0825 0.3122 0.2229 0.047 Uiso 1 1 calc R . .
C63 C 0.0339(2) 0.4002(2) 0.17177(18) 0.0506(9) Uani 1 1 d . . .
H63 H 0.0821 0.4152 0.1497 0.061 Uiso 1 1 calc R . .
C64 C -0.0362(3) 0.4384(2) 0.16041(19) 0.0546(10) Uani 1 1 d . . .
H64 H -0.0361 0.4798 0.1305 0.066 Uiso 1 1 calc R . .
C65 C -0.1067(2) 0.41731(18) 0.19190(18) 0.0472(8) Uani 1 1 d . . .
H65 H -0.1549 0.4439 0.1834 0.057 Uiso 1 1 calc R . .
C66 C -0.1072(2) 0.35745(17) 0.23591(16) 0.0367(7) Uani 1 1 d . . .
H66 H -0.1559 0.3425 0.2571 0.044 Uiso 1 1 calc R . .
C71 C -0.05626(17) 0.41321(15) 0.39922(15) 0.0306(6) Uani 1 1 d . . .
C72 C 0.01003(19) 0.43673(16) 0.36230(16) 0.0354(6) Uani 1 1 d . . .
H72 H 0.0576 0.4078 0.3622 0.042 Uiso 1 1 calc R . .
C73 C 0.0073(2) 0.50250(18) 0.32546(18) 0.0448(8) Uani 1 1 d . . .
H73 H 0.0525 0.5175 0.2993 0.054 Uiso 1 1 calc R . .
C74 C -0.0606(2) 0.54578(18) 0.3269(2) 0.0512(9) Uani 1 1 d . . .
H74 H -0.0620 0.5910 0.3022 0.061 Uiso 1 1 calc R . .
C75 C -0.1258(2) 0.52397(19) 0.3637(2) 0.0529(9) Uani 1 1 d . . .
H75 H -0.1722 0.5545 0.3651 0.064 Uiso 1 1 calc R . .
C76 C -0.1251(2) 0.45719(18) 0.39936(18) 0.0425(7) Uani 1 1 d . . .
H76 H -0.1715 0.4417 0.4237 0.051 Uiso 1 1 calc R . .
C81 C -0.13178(17) 0.33217(16) 0.50695(15) 0.0313(6) Uani 1 1 d . . .
C82 C -0.1240(2) 0.39142(19) 0.55190(18) 0.0426(7) Uani 1 1 d . . .
H82 H -0.0826 0.4267 0.5452 0.051 Uiso 1 1 calc R . .
C83 C -0.1764(2) 0.3991(2) 0.60632(19) 0.0535(10) Uani 1 1 d . . .
H83 H -0.1716 0.4401 0.6363 0.064 Uiso 1 1 calc R . .
C84 C -0.2355(2) 0.3470(2) 0.61684(19) 0.0549(10) Uani 1 1 d . . .
H84 H -0.2710 0.3520 0.6545 0.066 Uiso 1 1 calc R . .
C85 C -0.2434(2) 0.2879(2) 0.5733(2) 0.0527(9) Uani 1 1 d . . .
H85 H -0.2840 0.2520 0.5811 0.063 Uiso 1 1 calc R . .
C86 C -0.1919(2) 0.28064(19) 0.51758(18) 0.0415(7) Uani 1 1 d . . .
H86 H -0.1981 0.2403 0.4869 0.050 Uiso 1 1 calc R . .
S S 0.69769(5) 0.08356(5) 0.42120(5) 0.04296(18) Uani 1 1 d . . .
F91 F 0.68013(14) 0.0865(2) 0.55306(13) 0.0905(10) Uani 1 1 d . . .
F92 F 0.57376(14) 0.05526(18) 0.49896(14) 0.0803(9) Uani 1 1 d . . .
F93 F 0.61101(17) 0.16741(18) 0.50077(17) 0.0908(9) Uani 1 1 d . . .
O91 O 0.64501(19) 0.10380(17) 0.36601(15) 0.0644(8) Uani 1 1 d . . .
O92 O 0.76631(18) 0.12983(19) 0.43342(17) 0.0772(10) Uani 1 1 d . . .
O93 O 0.71493(19) 0.00663(16) 0.42519(17) 0.0693(9) Uani 1 1 d . . .
C91 C 0.6378(2) 0.0990(3) 0.4969(2) 0.0543(9) Uani 1 1 d . . .
Cl1S Cl 0.3246(3) 0.49784(19) 0.4805(2) 0.1712(15) Uani 0.70 1 d P A 1
Cl2S Cl 0.3863(4) 0.6033(2) 0.5660(2) 0.225(3) Uani 0.70 1 d P A 1
C1S C 0.3984(7) 0.5633(8) 0.4921(6) 0.115(3) Uiso 0.70 1 d P A 1
H1SA H 0.4519 0.5395 0.4903 0.138 Uiso 0.70 1 calc PR A 1
H1SB H 0.3955 0.6005 0.4551 0.138 Uiso 0.70 1 calc PR A 1
Cl3S Cl 0.4132(6) 0.5253(6) 0.4330(5) 0.173(2) Uiso 0.30 1 d PD B 2
Cl4S Cl 0.4533(6) 0.5440(6) 0.5568(5) 0.173(2) Uiso 0.30 1 d PD B 2
C2S C 0.3726(12) 0.5683(17) 0.5056(7) 0.115(3) Uiso 0.30 1 d PD B 2
H2SA H 0.3665 0.6224 0.5002 0.138 Uiso 0.30 1 calc PR B 2
H2SB H 0.3214 0.5458 0.5206 0.138 Uiso 0.30 1 calc PR B 2

loop_
_atom_site_aniso_label
_atom_site_aniso_U_11
_atom_site_aniso_U_22
_atom_site_aniso_U_33
_atom_site_aniso_U_23
_atom_site_aniso_U_13
_atom_site_aniso_U_12
Ir 0.02300(5) 0.02255(5) 0.02403(5) 0.00231(4) 0.00121(4) 0.00070(4)
Os 0.02570(5) 0.01935(5) 0.02503(5) 0.00079(4) -0.00062(4) 0.00140(4)
P1 0.0274(3) 0.0241(3) 0.0264(3) 0.0012(3) 0.0007(3) 0.0039(3)
P2 0.0303(3) 0.0237(3) 0.0256(3) 0.0014(3) -0.0028(3) 0.0034(3)
P3 0.0252(3) 0.0225(3) 0.0266(3) 0.0015(3) -0.0016(3) -0.0006(2)
P4 0.0256(3) 0.0210(3) 0.0304(3) -0.0010(3) -0.0005(3) 0.0017(2)
F1 0.0507(11) 0.0296(9) 0.0537(11) 0.0032(8) 0.0115(9) -0.0119(8)
F2 0.0487(10) 0.0314(9) 0.0431(10) -0.0106(8) 0.0030(8) -0.0036(8)
O1 0.0497(14) 0.0744(18) 0.0400(13) -0.0196(13) 0.0020(11) 0.0087(13)
O2 0.0383(11) 0.0396(12) 0.0459(13) 0.0105(10) 0.0003(10) -0.0111(10)
O3 0.0471(13) 0.0282(11) 0.0581(15) -0.0003(10) -0.0058(11) -0.0078(10)
O4 0.0516(14) 0.0553(14) 0.0308(12) -0.0028(10) 0.0071(10) 0.0106(11)
C1 0.0296(14) 0.0396(16) 0.0326(15) -0.0018(13) 0.0016(11) 0.0033(12)
C2 0.0259(13) 0.0347(15) 0.0310(14) 0.0071(12) -0.0007(11) -0.0002(11)
C3 0.0305(13) 0.0284(14) 0.0331(14) 0.0002(11) -0.0046(11) 0.0027(11)
C4 0.0347(14) 0.0274(13) 0.0342(15) -0.0002(11) -0.0042(12) 0.0042(11)
C5 0.0264(12) 0.0243(12) 0.0319(14) 0.0031(11) 0.0017(10) 0.0011(10)
C6 0.0308(13) 0.0225(12) 0.0328(14) 0.0020(11) 0.0041(11) 0.0008(10)
C7 0.0347(14) 0.0252(13) 0.0339(15) -0.0006(11) 0.0034(11) -0.0005(11)
C8 0.0356(14) 0.0243(13) 0.0276(13) 0.0022(10) -0.0010(11) 0.0052(11)
C9 0.0254(12) 0.0249(13) 0.0314(14) 0.0000(10) -0.0003(10) 0.0002(10)
C11 0.0338(14) 0.0265(13) 0.0338(15) -0.0024(11) 0.0004(11) 0.0068(11)
C12 0.063(2) 0.0380(17) 0.0438(19) -0.0073(15) 0.0152(16) 0.0065(16)
C13 0.086(3) 0.047(2) 0.060(2) -0.0207(19) 0.024(2) 0.009(2)
C14 0.088(3) 0.0319(18) 0.073(3) -0.0192(18) 0.014(2) 0.0041(19)
C15 0.069(2) 0.0284(16) 0.063(2) -0.0030(16) 0.0091(19) -0.0006(16)
C16 0.0465(17) 0.0271(14) 0.0413(17) -0.0014(12) 0.0034(14) 0.0052(13)
C21 0.0277(13) 0.0305(14) 0.0343(15) -0.0007(11) 0.0003(11) 0.0059(11)
C22 0.0314(15) 0.0435(17) 0.0417(17) 0.0055(14) 0.0050(13) 0.0055(13)
C23 0.0379(17) 0.052(2) 0.055(2) 0.0066(17) 0.0137(15) 0.0023(15)
C24 0.0277(15) 0.064(2) 0.064(2) -0.0107(19) 0.0107(15) 0.0038(15)
C25 0.0299(15) 0.061(2) 0.054(2) -0.0094(18) -0.0052(14) 0.0145(15)
C26 0.0340(15) 0.0423(17) 0.0397(17) -0.0020(14) -0.0030(13) 0.0115(13)
C31 0.0304(14) 0.0321(14) 0.0341(15) -0.0055(12) -0.0044(11) 0.0042(11)
C32 0.0352(16) 0.0368(16) 0.0474(18) 0.0002(14) -0.0034(14) -0.0003(13)
C33 0.0403(18) 0.050(2) 0.065(2) 0.0043(18) 0.0039(17) -0.0066(15)
C34 0.0309(17) 0.064(3) 0.075(3) -0.011(2) -0.0031(17) -0.0025(16)
C35 0.0370(17) 0.060(2) 0.051(2) -0.0107(18) -0.0114(15) 0.0086(16)
C36 0.0387(16) 0.0458(18) 0.0374(17) -0.0030(14) -0.0083(13) 0.0092(14)
C41 0.0409(16) 0.0305(14) 0.0278(14) 0.0017(11) -0.0049(12) 0.0060(12)
C42 0.0432(17) 0.0389(16) 0.0356(16) -0.0048(13) -0.0042(13) 0.0004(14)
C43 0.060(2) 0.055(2) 0.0339(17) -0.0104(16) -0.0080(16) 0.0056(18)
C44 0.117(4) 0.062(3) 0.0283(18) 0.0010(17) 0.001(2) 0.010(3)
C45 0.165(5) 0.050(2) 0.035(2) 0.0099(18) 0.010(3) -0.010(3)
C46 0.107(3) 0.0324(17) 0.0349(18) 0.0012(14) 0.0025(19) -0.0021(19)
C51 0.0279(13) 0.0273(13) 0.0364(15) -0.0029(11) -0.0055(11) 0.0008(11)
C52 0.0471(18) 0.0384(16) 0.0358(16) -0.0041(13) -0.0041(13) -0.0028(14)
C53 0.057(2) 0.056(2) 0.0433(19) -0.0179(17) -0.0060(16) -0.0015(18)
C54 0.050(2) 0.053(2) 0.069(3) -0.030(2) -0.0088(18) -0.0083(17)
C55 0.0453(19) 0.045(2) 0.073(3) -0.0144(18) 0.0030(18) -0.0162(16)
C56 0.0382(16) 0.0372(16) 0.0453(18) -0.0063(14) 0.0009(13) -0.0076(13)
C61 0.0389(15) 0.0263(13) 0.0286(14) 0.0033(11) -0.0079(12) -0.0033(11)
C62 0.0429(17) 0.0397(16) 0.0336(15) 0.0084(13) -0.0048(13) -0.0056(14)
C63 0.064(2) 0.050(2) 0.0376(18) 0.0140(15) -0.0039(16) -0.0168(18)
C64 0.086(3) 0.0359(17) 0.0421(19) 0.0143(15) -0.0172(19) -0.0061(18)
C65 0.065(2) 0.0329(16) 0.0433(18) 0.0052(14) -0.0181(16) 0.0052(16)
C66 0.0441(17) 0.0316(15) 0.0344(15) 0.0012(12) -0.0103(13) 0.0015(13)
C71 0.0359(14) 0.0218(12) 0.0340(15) -0.0026(11) -0.0082(11) 0.0021(11)
C72 0.0380(15) 0.0277(14) 0.0405(16) 0.0032(12) -0.0088(13) -0.0041(12)
C73 0.056(2) 0.0341(16) 0.0443(18) 0.0091(14) -0.0128(15) -0.0125(15)
C74 0.073(2) 0.0244(15) 0.056(2) 0.0084(14) -0.0190(19) 0.0006(16)
C75 0.062(2) 0.0334(17) 0.063(2) 0.0023(16) -0.0129(19) 0.0168(16)
C76 0.0442(17) 0.0326(15) 0.0508(19) 0.0030(14) -0.0046(15) 0.0080(13)
C81 0.0283(13) 0.0320(14) 0.0337(15) -0.0027(12) 0.0004(11) 0.0059(11)
C82 0.0378(16) 0.0434(18) 0.0466(18) -0.0142(15) 0.0018(14) 0.0009(14)
C83 0.0447(19) 0.070(3) 0.046(2) -0.0248(18) 0.0032(15) 0.0081(18)
C84 0.0442(19) 0.077(3) 0.0439(19) -0.0116(19) 0.0107(15) 0.0090(19)
C85 0.0446(19) 0.059(2) 0.055(2) -0.0037(18) 0.0163(17) -0.0029(17)
C86 0.0391(16) 0.0400(17) 0.0455(18) -0.0073(14) 0.0103(14) -0.0018(14)
S 0.0359(4) 0.0388(4) 0.0542(5) -0.0031(4) 0.0023(3) -0.0040(3)
F91 0.0458(13) 0.175(3) 0.0507(14) 0.0002(17) -0.0090(11) 0.0038(17)
F92 0.0438(12) 0.125(2) 0.0718(16) 0.0252(16) -0.0005(11) -0.0273(14)
F93 0.0702(17) 0.092(2) 0.110(2) -0.0247(18) 0.0166(16) 0.0281(16)
O91 0.0739(19) 0.0652(18) 0.0541(16) 0.0173(14) 0.0011(14) 0.0093(15)
O92 0.0634(18) 0.082(2) 0.086(2) -0.0354(18) 0.0321(16) -0.0392(16)
O93 0.0732(19) 0.0457(15) 0.089(2) -0.0117(15) -0.0319(17) 0.0154(14)
C91 0.0325(16) 0.076(3) 0.055(2) 0.005(2) -0.0015(15) 0.0020(17)
Cl1S 0.190(4) 0.108(2) 0.216(4) 0.020(3) -0.016(3) 0.002(2)
Cl2S 0.342(7) 0.148(3) 0.185(4) -0.032(3) 0.147(4) -0.076(4)

loop_
_atom_type_symbol
_atom_type_description
_atom_type_scat_dispersion_real
_atom_type_scat_dispersion_imag
_atom_type_scat_source
C C 0.0033 0.0016 'International Tables Vol C Tables 4.2.6.8 and 6.1.1.4'
H H 0.0000 0.0000 'International Tables Vol C Tables 4.2.6.8 and 6.1.1.4'
O O 0.0106 0.0060 'International Tables Vol C Tables 4.2.6.8 and 6.1.1.4'
F F 0.0171 0.0103 'International Tables Vol C Tables 4.2.6.8 and 6.1.1.4'
P P 0.1023 0.0942 'International Tables Vol C Tables 4.2.6.8 and 6.1.1.4'
S S 0.1246 0.1234 'International Tables Vol C Tables 4.2.6.8 and 6.1.1.4'
Cl Cl 0.1484 0.1585 'International Tables Vol C Tables 4.2.6.8 and 6.1.1.4'
Os Os -1.2165 7.6030 'International Tables Vol C Tables 4.2.6.8 and 6.1.1.4'
Ir Ir -1.4442 7.9887 'International Tables Vol C Tables 4.2.6.8 and 6.1.1.4'

loop_
_geom_angle_atom_site_label_1
_geom_angle_atom_site_label_2
_geom_angle_atom_site_label_3
_geom_angle
C2 Ir C1 107.75(13)
C2 Ir C5 150.38(12)
C1 Ir C5 101.85(12)
C2 Ir P1 96.67(9)
C1 Ir P1 88.29(9)
C5 Ir P1 82.81(7)
C2 Ir P3 98.61(9)
C1 Ir P3 86.44(9)
C5 Ir P3 84.23(7)
P1 Ir P3 164.70(2)
C2 Ir Os 78.95(9)
C1 Ir Os 173.24(9)
C5 Ir Os 71.48(8)
P1 Ir Os 91.828(17)
P3 Ir Os 91.738(17)
C4 Os C3 95.87(13)
C4 Os C6 86.08(11)
C3 Os C6 177.86(11)
C4 Os P4 88.79(9)
C3 Os P4 92.85(8)
C6 Os P4 86.31(7)
C4 Os P2 88.95(9)
C3 Os P2 92.65(8)
C6 Os P2 88.25(7)
P4 Os P2 174.23(2)
C4 Os Ir 156.84(9)
C3 Os Ir 107.29(9)
C6 Os Ir 70.77(7)
P4 Os Ir 90.423(17)
P2 Os Ir 89.572(17)
C8 P1 C11 104.32(13)
C8 P1 C21 108.62(14)
C11 P1 C21 100.09(13)
C8 P1 Ir 112.52(9)
C11 P1 Ir 112.89(10)
C21 P1 Ir 117.03(9)
C41 P2 C31 100.85(14)
C41 P2 C8 106.33(13)
C31 P2 C8 101.12(13)
C41 P2 Os 112.08(10)
C31 P2 Os 123.35(10)
C8 P2 Os 111.35(9)
C9 P3 C61 106.36(13)
C9 P3 C51 104.29(13)
C61 P3 C51 101.59(13)
C9 P3 Ir 112.45(9)
C61 P3 Ir 118.18(10)
C51 P3 Ir 112.57(9)
C81 P4 C9 103.80(13)
C81 P4 C71 102.89(14)
C9 P4 C71 102.80(13)
C81 P4 Os 112.80(10)
C9 P4 Os 112.37(9)
C71 P4 Os 120.39(10)
O1 C1 Ir 175.0(3)
O2 C2 Ir 179.4(3)
O3 C3 Os 175.9(3)
O4 C4 Os 175.4(3)
C7 C5 C6 121.5(3)
C7 C5 Ir 126.4(2)
C6 C5 Ir 112.08(18)
C5 C6 Os 105.67(17)
C5 C7 F2 127.5(3)
C5 C7 F1 125.9(3)
F2 C7 F1 106.6(2)
P1 C8 P2 109.46(14)
P3 C9 P4 110.59(14)
C16 C11 C12 118.8(3)
C16 C11 P1 123.7(2)
C12 C11 P1 117.5(2)
C13 C12 C11 120.1(3)
C14 C13 C12 120.5(4)
C13 C14 C15 120.2(3)
C14 C15 C16 120.0(4)
C11 C16 C15 120.4(3)
C22 C21 C26 118.9(3)
C22 C21 P1 121.1(2)
C26 C21 P1 119.4(2)
C21 C22 C23 120.8(3)
C24 C23 C22 119.8(3)
C25 C24 C23 120.2(3)
C24 C25 C26 120.5(3)
C21 C26 C25 119.8(3)
C32 C31 C36 119.0(3)
C32 C31 P2 123.3(2)
C36 C31 P2 117.3(2)
C31 C32 C33 120.3(3)
C34 C33 C32 119.7(4)
C35 C34 C33 120.3(3)
C36 C35 C34 120.2(3)
C35 C36 C31 120.5(3)
C46 C41 C42 119.0(3)
C46 C41 P2 123.3(3)
C42 C41 P2 117.4(2)
C43 C42 C41 121.2(3)
C44 C43 C42 119.3(4)
C45 C44 C43 120.3(4)
C44 C45 C46 120.5(4)
C41 C46 C45 119.7(4)
C56 C51 C52 119.0(3)
C56 C51 P3 122.4(2)
C52 C51 P3 118.6(2)
C53 C52 C51 120.3(3)
C54 C53 C52 120.2(4)
C53 C54 C55 120.0(3)
C56 C55 C54 120.2(3)
C55 C56 C51 120.3(3)
C62 C61 C66 119.6(3)
C62 C61 P3 121.2(2)
C66 C61 P3 119.1(2)
C61 C62 C63 119.6(3)
C64 C63 C62 120.0(3)
C63 C64 C65 120.7(3)
C64 C65 C66 120.0(3)
C65 C66 C61 119.9(3)
C72 C71 C76 118.7(3)
C72 C71 P4 120.4(2)
C76 C71 P4 120.6(2)
C71 C72 C73 120.5(3)
C74 C73 C72 120.1(3)
C75 C74 C73 120.1(3)
C74 C75 C76 120.6(3)
C75 C76 C71 119.9(3)
C86 C81 C82 119.4(3)
C86 C81 P4 122.3(2)
C82 C81 P4 118.2(2)
C83 C82 C81 120.3(3)
C84 C83 C82 119.8(3)
C85 C84 C83 120.5(3)
C84 C85 C86 120.0(4)
C81 C86 C85 120.0(3)
O93 S O92 113.6(2)
O93 S O91 114.41(18)
O92 S O91 117.4(2)
O93 S C91 102.6(2)
O92 S C91 102.30(18)
O91 S C91 103.80(17)
F93 C91 F91 107.0(4)
F93 C91 F92 106.6(3)
F91 C91 F92 107.4(3)
F93 C91 S 112.3(3)
F91 C91 S 111.1(3)
F92 C91 S 112.1(3)
Cl2S C1S Cl1S 109.5(7)
Cl4S C2S Cl3S 93.2(8)

loop_
_geom_bond_atom_site_label_1
_geom_bond_atom_site_label_2
_geom_bond_distance
Ir C2 1.902(3)
Ir C1 1.931(3)
Ir C5 2.111(3)
Ir P1 2.3691(7)
Ir P3 2.3710(7)
Ir Os 2.90949(16)
Os C4 1.887(3)
Os C3 1.921(3)
Os C6 2.219(3)
Os P4 2.3695(7)
Os P2 2.3725(7)
P1 C8 1.819(3)
P1 C11 1.821(3)
P1 C21 1.826(3)
P2 C41 1.823(3)
P2 C31 1.825(3)
P2 C8 1.829(3)
P3 C9 1.821(3)
P3 C61 1.822(3)
P3 C51 1.827(3)
P4 C81 1.826(3)
P4 C9 1.830(3)
P4 C71 1.831(3)
F1 C7 1.346(3)
F2 C7 1.345(3)
O1 C1 1.136(4)
O2 C2 1.145(4)
O3 C3 1.145(4)
O4 C4 1.144(4)
C5 C7 1.298(4)
C5 C6 1.511(4)
C11 C16 1.387(4)
C11 C12 1.397(4)
C12 C13 1.380(5)
C13 C14 1.371(6)
C14 C15 1.372(6)
C15 C16 1.389(4)
C21 C22 1.387(4)
C21 C26 1.393(4)
C22 C23 1.390(4)
C23 C24 1.377(5)
C24 C25 1.372(6)
C25 C26 1.394(5)
C31 C32 1.387(5)
C31 C36 1.401(4)
C32 C33 1.397(5)
C33 C34 1.385(6)
C34 C35 1.380(6)
C35 C36 1.377(5)
C41 C46 1.380(5)
C41 C42 1.396(4)
C42 C43 1.381(5)
C43 C44 1.380(6)
C44 C45 1.373(6)
C45 C46 1.397(5)
C51 C56 1.384(4)
C51 C52 1.396(4)
C52 C53 1.381(5)
C53 C54 1.373(6)
C54 C55 1.382(6)
C55 C56 1.380(5)
C61 C62 1.393(4)
C61 C66 1.400(4)
C62 C63 1.397(4)
C63 C64 1.375(6)
C64 C65 1.381(6)
C65 C66 1.384(4)
C71 C72 1.387(4)
C71 C76 1.396(4)
C72 C73 1.392(4)
C73 C74 1.376(5)
C74 C75 1.362(6)
C75 C76 1.395(5)
C81 C86 1.384(4)
C81 C82 1.392(4)
C82 C83 1.384(5)
C83 C84 1.378(6)
C84 C85 1.374(6)
C85 C86 1.393(5)
S O93 1.424(3)
S O92 1.436(3)
S O91 1.437(3)
S C91 1.808(4)
F91 C91 1.324(4)
F92 C91 1.329(4)
F93 C91 1.318(5)
Cl1S C1S 1.721(13)
Cl2S C1S 1.630(11)
Cl3S C2S 1.754(7)
Cl4S C2S 1.731(7)

loop_
_geom_torsion_atom_site_label_1
_geom_torsion_atom_site_label_2
_geom_torsion_atom_site_label_3
_geom_torsion_atom_site_label_4
_geom_torsion
C2 Ir Os C4 -176.4(2)
C1 Ir Os C4 11.0(8)
C5 Ir Os C4 1.9(2)
P1 Ir Os C4 -79.9(2)
P3 Ir Os C4 85.2(2)
C2 Ir Os C3 2.60(12)
C1 Ir Os C3 -170.0(8)
C5 Ir Os C3 -179.17(11)
P1 Ir Os C3 99.04(9)
P3 Ir Os C3 -95.84(9)
C2 Ir Os C6 -178.34(11)
C1 Ir Os C6 9.0(8)
C5 Ir Os C6 -0.11(11)
P1 Ir Os C6 -81.90(8)
P3 Ir Os C6 83.22(8)
C2 Ir Os P4 95.72(9)
C1 Ir Os P4 -76.9(8)
C5 Ir Os P4 -86.05(8)
P1 Ir Os P4 -167.84(2)
P3 Ir Os P4 -2.72(2)
C2 Ir Os P2 -90.05(9)
C1 Ir Os P2 97.3(8)
C5 Ir Os P2 88.19(8)
P1 Ir Os P2 6.40(2)
P3 Ir Os P2 171.52(2)
C2 Ir P1 C8 100.13(14)
C1 Ir P1 C8 -152.20(14)
C5 Ir P1 C8 -50.03(13)
P3 Ir P1 C8 -82.36(14)
Os Ir P1 C8 21.04(10)
C2 Ir P1 C11 -142.12(14)
C1 Ir P1 C11 -34.45(14)
C5 Ir P1 C11 67.72(13)
P3 Ir P1 C11 35.40(15)
Os Ir P1 C11 138.79(10)
C2 Ir P1 C21 -26.72(14)
C1 Ir P1 C21 80.95(14)
C5 Ir P1 C21 -176.88(13)
P3 Ir P1 C21 150.79(13)
Os Ir P1 C21 -105.81(11)
C4 Os P2 C41 4.16(14)
C3 Os P2 C41 99.99(14)
C6 Os P2 C41 -81.95(13)
P4 Os P2 C41 -62.8(3)
Ir Os P2 C41 -152.72(11)
C4 Os P2 C31 -116.51(15)
C3 Os P2 C31 -20.68(14)
C6 Os P2 C31 157.38(14)
P4 Os P2 C31 176.6(2)
Ir Os P2 C31 86.60(12)
C4 Os P2 C8 123.14(13)
C3 Os P2 C8 -141.03(13)
C6 Os P2 C8 37.03(12)
P4 Os P2 C8 56.2(3)
Ir Os P2 C8 -33.74(10)
C2 Ir P3 C9 -102.54(13)
C1 Ir P3 C9 150.04(13)
C5 Ir P3 C9 47.74(12)
P1 Ir P3 C9 79.96(13)
Os Ir P3 C9 -23.45(10)
C2 Ir P3 C61 22.02(14)
C1 Ir P3 C61 -85.41(14)
C5 Ir P3 C61 172.29(13)
P1 Ir P3 C61 -155.49(13)
Os Ir P3 C61 101.11(11)
C2 Ir P3 C51 140.01(14)
C1 Ir P3 C51 32.59(14)
C5 Ir P3 C51 -69.71(13)
P1 Ir P3 C51 -37.49(15)
Os Ir P3 C51 -140.90(11)
C4 Os P4 C81 -11.07(14)
C3 Os P4 C81 -106.89(14)
C6 Os P4 C81 75.08(13)
P2 Os P4 C81 55.9(3)
Ir Os P4 C81 145.78(11)
C4 Os P4 C9 -128.00(13)
C3 Os P4 C9 136.18(13)
C6 Os P4 C9 -41.85(12)
P2 Os P4 C9 -61.1(3)
Ir Os P4 C9 28.85(10)
C4 Os P4 C71 110.73(14)
C3 Os P4 C71 14.91(14)
C6 Os P4 C71 -163.12(13)
P2 Os P4 C71 177.7(2)
Ir Os P4 C71 -92.42(11)
C2 Ir C1 O1 -12(3)
C5 Ir C1 O1 170(3)
P1 Ir C1 O1 -108(3)
P3 Ir C1 O1 86(3)
Os Ir C1 O1 161(3)
C1 Ir C2 O2 -105(32)
C5 Ir C2 O2 72(32)
P1 Ir C2 O2 -15(32)
P3 Ir C2 O2 166(100)
Os Ir C2 O2 76(32)
C4 Os C3 O3 -7(4)
C6 Os C3 O3 149(3)
P4 Os C3 O3 82(4)
P2 Os C3 O3 -96(4)
Ir Os C3 O3 173(4)
C3 Os C4 O4 180(100)
C6 Os C4 O4 1(3)
P4 Os C4 O4 87(3)
P2 Os C4 O4 -88(3)
Ir Os C4 O4 -1(3)
C2 Ir C5 C7 -174.6(2)
C1 Ir C5 C7 3.0(3)
P1 Ir C5 C7 -83.7(3)
P3 Ir C5 C7 88.1(3)
Os Ir C5 C7 -178.1(3)
C2 Ir C5 C6 3.7(3)
C1 Ir C5 C6 -178.75(19)
P1 Ir C5 C6 94.53(18)
P3 Ir C5 C6 -93.62(18)
Os Ir C5 C6 0.16(16)
C7 C5 C6 Os 178.1(2)
Ir C5 C6 Os -0.2(2)
C4 Os C6 C5 -179.08(19)
C3 Os C6 C5 25(3)
P4 Os C6 C5 91.89(17)
P2 Os C6 C5 -90.01(17)
Ir Os C6 C5 0.15(15)
C6 C5 C7 F2 179.5(3)
Ir C5 C7 F2 -2.4(5)
C6 C5 C7 F1 -0.1(5)
Ir C5 C7 F1 178.0(2)
C11 P1 C8 P2 -172.19(14)
C21 P1 C8 P2 81.74(17)
Ir P1 C8 P2 -49.48(16)
C41 P2 C8 P1 178.77(15)
C31 P2 C8 P1 -76.31(17)
Os P2 C8 P1 56.41(16)
C61 P3 C9 P4 -81.68(16)
C51 P3 C9 P4 171.42(14)
Ir P3 C9 P4 49.15(15)
C81 P4 C9 P3 -174.47(14)
C71 P4 C9 P3 78.59(16)
Os P4 C9 P3 -52.29(15)
C8 P1 C11 C16 26.1(3)
C21 P1 C11 C16 138.5(3)
Ir P1 C11 C16 -96.4(3)
C8 P1 C11 C12 -155.3(3)
C21 P1 C11 C12 -43.0(3)
Ir P1 C11 C12 82.2(3)
C16 C11 C12 C13 0.9(6)
P1 C11 C12 C13 -177.7(3)
C11 C12 C13 C14 -0.7(7)
C12 C13 C14 C15 -0.2(7)
C13 C14 C15 C16 0.9(7)
C12 C11 C16 C15 -0.2(5)
P1 C11 C16 C15 178.3(3)
C14 C15 C16 C11 -0.7(6)
C8 P1 C21 C22 -151.6(3)
C11 P1 C21 C22 99.4(3)
Ir P1 C21 C22 -22.9(3)
C8 P1 C21 C26 37.0(3)
C11 P1 C21 C26 -71.9(3)
Ir P1 C21 C26 165.8(2)
C26 C21 C22 C23 -0.5(5)
P1 C21 C22 C23 -171.9(3)
C21 C22 C23 C24 -1.2(6)
C22 C23 C24 C25 1.1(6)
C23 C24 C25 C26 0.8(6)
C22 C21 C26 C25 2.4(5)
P1 C21 C26 C25 173.9(3)
C24 C25 C26 C21 -2.5(5)
C41 P2 C31 C32 -142.7(3)
C8 P2 C31 C32 108.1(3)
Os P2 C31 C32 -16.9(3)
C41 P2 C31 C36 43.8(3)
C8 P2 C31 C36 -65.4(3)
Os P2 C31 C36 169.58(19)
C36 C31 C32 C33 1.3(5)
P2 C31 C32 C33 -172.1(3)
C31 C32 C33 C34 -0.7(6)
C32 C33 C34 C35 -0.2(6)
C33 C34 C35 C36 0.4(6)
C34 C35 C36 C31 0.1(5)
C32 C31 C36 C35 -1.0(5)
P2 C31 C36 C35 172.8(3)
C31 P2 C41 C46 -131.4(3)
C8 P2 C41 C46 -26.3(4)
Os P2 C41 C46 95.6(3)
C31 P2 C41 C42 54.8(3)
C8 P2 C41 C42 159.9(2)
Os P2 C41 C42 -78.2(3)
C46 C41 C42 C43 -1.7(5)
P2 C41 C42 C43 172.4(3)
C41 C42 C43 C44 0.6(6)
C42 C43 C44 C45 0.9(7)
C43 C44 C45 C46 -1.4(9)
C42 C41 C46 C45 1.1(6)
P2 C41 C46 C45 -172.6(4)
C44 C45 C46 C41 0.4(8)
C9 P3 C51 C56 -32.7(3)
C61 P3 C51 C56 -143.1(3)
Ir P3 C51 C56 89.5(3)
C9 P3 C51 C52 149.7(2)
C61 P3 C51 C52 39.3(3)
Ir P3 C51 C52 -88.1(2)
C56 C51 C52 C53 -2.3(5)
P3 C51 C52 C53 175.4(3)
C51 C52 C53 C54 0.9(6)
C52 C53 C54 C55 1.4(6)
C53 C54 C55 C56 -2.4(6)
C54 C55 C56 C51 1.0(6)
C52 C51 C56 C55 1.3(5)
P3 C51 C56 C55 -176.3(3)
C9 P3 C61 C62 144.4(3)
C51 P3 C61 C62 -106.7(3)
Ir P3 C61 C62 16.9(3)
C9 P3 C61 C66 -38.5(3)
C51 P3 C61 C66 70.4(3)
Ir P3 C61 C66 -166.0(2)
C66 C61 C62 C63 2.9(5)
P3 C61 C62 C63 180.0(3)
C61 C62 C63 C64 -1.5(5)
C62 C63 C64 C65 -0.2(6)
C63 C64 C65 C66 0.5(6)
C64 C65 C66 C61 0.9(5)
C62 C61 C66 C65 -2.6(5)
P3 C61 C66 C65 -179.7(2)
C81 P4 C71 C72 157.5(2)
C9 P4 C71 C72 -94.8(3)
Os P4 C71 C72 31.0(3)
C81 P4 C71 C76 -28.8(3)
C9 P4 C71 C76 78.8(3)
Os P4 C71 C76 -155.4(2)
C76 C71 C72 C73 -0.8(5)
P4 C71 C72 C73 172.9(2)
C71 C72 C73 C74 1.8(5)
C72 C73 C74 C75 -0.8(5)
C73 C74 C75 C76 -1.1(6)
C74 C75 C76 C71 2.0(6)
C72 C71 C76 C75 -1.1(5)
P4 C71 C76 C75 -174.8(3)
C9 P4 C81 C86 25.8(3)
C71 P4 C81 C86 132.6(3)
Os P4 C81 C86 -96.1(3)
C9 P4 C81 C82 -158.9(2)
C71 P4 C81 C82 -52.0(3)
Os P4 C81 C82 79.2(3)
C86 C81 C82 C83 -0.6(5)
P4 C81 C82 C83 -176.1(3)
C81 C82 C83 C84 1.3(6)
C82 C83 C84 C85 -0.7(6)
C83 C84 C85 C86 -0.6(6)
C82 C81 C86 C85 -0.7(5)
P4 C81 C86 C85 174.6(3)
C84 C85 C86 C81 1.3(6)
O93 S C91 F93 -176.1(3)
O92 S C91 F93 65.9(3)
O91 S C91 F93 -56.7(3)
O93 S C91 F91 64.1(4)
O92 S C91 F91 -53.9(4)
O91 S C91 F91 -176.5(3)
O93 S C91 F92 -56.1(3)
O92 S C91 F92 -174.0(3)
O91 S C91 F92 63.3(3)
